data_8103111
loop_
_publ_author_name
'Ping Wang'
'Qi-Lin Li'
'Qiong Ruan'
'Yong-Qing Su'

_publ_section_title
;
 Crystal structure of
 2,4-dichloro-6-[(6-methylpyridin-2-ylimino)methyl]phenol, C13H10Cl2N2O
;
_journal_issue 1
_journal_name_full 'Zeitschrift f\"ur Kristallographie - New Crystal Structures'
_journal_page_first 35
_journal_volume 226
_journal_year 2011
_chemical_formula_moiety 'C13 H10 Cl2 N2 O'
_chemical_formula_sum 'C13 H10 Cl2 N2 O'
_chemical_formula_weight 281.13
_chemical_name_systematic
; 
2,4-dichloro-6-[(6-methylpyridin-2-ylimino)methyl]phenol, 
C~13~H~10~Cl~2~N~2~O
;
_space_group_IT_number 13
_symmetry_cell_setting monoclinic
_symmetry_space_group_name_Hall '-P 2yc'
_symmetry_space_group_name_H-M 'P 1 2/c 1'
_atom_sites_solution_hydrogens geom
_atom_sites_solution_primary direct
_atom_sites_solution_secondary difmap
_audit_creation_method SHELXL-97
_cell_angle_alpha 90.00
_cell_angle_beta 102.234(2)
_cell_angle_gamma 90.00
_cell_formula_units_Z 4
_cell_length_a 14.603(3)
_cell_length_b 4.323(2)
_cell_length_c 20.445(3)
_cell_measurement_reflns_used 1528
_cell_measurement_temperature 298(2)
_cell_measurement_theta_max 24.3
_cell_measurement_theta_min 2.4
_cell_volume 1261.4(7)
_computing_cell_refinement 'Siemens XSCANS'
_computing_data_collection 'Siemens XSCANS'
_computing_data_reduction 'Siemens SHELXTL'
_computing_molecular_graphics 'Siemens SHELXTL'
_computing_publication_material 'Siemens SHELXTL'
_computing_structure_refinement 'SHELXL-97 [12]'
_computing_structure_solution 'SHELXS-97 [12]'
_diffrn_ambient_temperature 298(2)
_diffrn_measured_fraction_theta_full 0.995
_diffrn_measured_fraction_theta_max 0.995
_diffrn_measurement_device_type 'Siemens P4'
_diffrn_measurement_method '\w scans'
_diffrn_radiation_monochromator graphite
_diffrn_radiation_source 'fine-focus sealed tube'
_diffrn_radiation_type MoK\a
_diffrn_radiation_wavelength 0.71073
_diffrn_reflns_av_R_equivalents 0.0393
_diffrn_reflns_av_sigmaI/netI 0.0404
_diffrn_reflns_limit_h_max 18
_diffrn_reflns_limit_h_min -16
_diffrn_reflns_limit_k_max 5
_diffrn_reflns_limit_k_min -5
_diffrn_reflns_limit_l_max 26
_diffrn_reflns_limit_l_min -26
_diffrn_reflns_number 9591
_diffrn_reflns_theta_full 27.00
_diffrn_reflns_theta_max 27.00
_diffrn_reflns_theta_min 2.73
_exptl_absorpt_coefficient_mu 0.502
_exptl_absorpt_correction_T_max 0.9150
_exptl_absorpt_correction_T_min 0.9062
_exptl_absorpt_correction_type empirical
_exptl_crystal_colour yellow
_exptl_crystal_density_diffrn 1.480
_exptl_crystal_density_method 'not measured'
_exptl_crystal_description block
_exptl_crystal_F_000 576
_exptl_crystal_size_max 0.20
_exptl_crystal_size_mid 0.20
_exptl_crystal_size_min 0.18
_refine_diff_density_max 0.183
_refine_diff_density_min -0.187
_refine_diff_density_rms 0.041
_refine_ls_extinction_method none
_refine_ls_goodness_of_fit_ref 1.026
_refine_ls_hydrogen_treatment constr
_refine_ls_matrix_type full
_refine_ls_number_parameters 165
_refine_ls_number_reflns 2750
_refine_ls_number_restraints 0
_refine_ls_restrained_S_all 1.026
_refine_ls_R_factor_all 0.0765
_refine_ls_R_factor_gt 0.0415
_refine_ls_shift/su_max 0.000
_refine_ls_shift/su_mean 0.000
_refine_ls_structure_factor_coef Fsqd
_refine_ls_weighting_details 'calc w=1/[\s^2^(Fo^2^)+(0.0411P)^2^+0.1019P] where P=(Fo^2^+2Fc^2^)/3'
_refine_ls_weighting_scheme calc
_refine_ls_wR_factor_gt 0.0886
_refine_ls_wR_factor_ref 0.1013
_reflns_number_gt 1754
_reflns_number_total 2750
_reflns_threshold_expression >2sigma(I)
_cod_data_source_file 1267-3313.cff
_cod_data_source_block s1
_cod_original_sg_symbol_H-M P2/c
_cod_database_code 8103111

loop_
_symmetry_equiv_pos_as_xyz
'x, y, z'
'-x, y, -z+1/2'
'-x, -y, -z'
'x, -y, z-1/2'

loop_
_atom_site_label
_atom_site_type_symbol
_atom_site_fract_x
_atom_site_fract_y
_atom_site_fract_z
_atom_site_U_iso_or_equiv
_atom_site_adp_type
_atom_site_occupancy
_atom_site_symmetry_multiplicity
_atom_site_calc_flag
_atom_site_refinement_flags
Cl1 Cl 0.09187(4) 0.09943(17) 0.31694(3) 0.0668(2) Uani 1 1 d .
Cl2 Cl 0.46825(4) 0.04455(17) 0.39328(3) 0.0714(2) Uani 1 1 d .
N1 N 0.19457(12) 0.8035(4) 0.53578(8) 0.0446(5) Uani 1 1 d .
N2 N 0.27990(11) 1.1055(4) 0.62510(8) 0.0450(4) Uani 1 1 d .
O1 O 0.10474(10) 0.4870(4) 0.43531(7) 0.0565(4) Uani 1 1 d .
H1 H 0.1119 0.6082 0.4668 0.085 Uiso 1 1 calc R
C1 C 0.27246(14) 0.4808(5) 0.47030(10) 0.0396(5) Uani 1 1 d .
C2 C 0.18807(14) 0.3935(5) 0.42637(10) 0.0427(5) Uani 1 1 d .
C3 C 0.19423(15) 0.2024(5) 0.37216(10) 0.0447(5) Uani 1 1 d .
C4 C 0.27896(15) 0.0959(5) 0.36185(10) 0.0484(6) Uani 1 1 d .
H4 H 0.2813 -0.0308 0.3255 0.058 Uiso 1 1 calc R
C5 C 0.36088(14) 0.1803(5) 0.40645(11) 0.0479(6) Uani 1 1 d .
C6 C 0.35820(15) 0.3692(5) 0.45993(10) 0.0472(6) Uani 1 1 d .
H6 H 0.4136 0.4232 0.4894 0.057 Uiso 1 1 calc R
C7 C 0.27143(15) 0.6893(5) 0.52527(10) 0.0432(5) Uani 1 1 d .
H7 H 0.3277 0.7422 0.5538 0.052 Uiso 1 1 calc R
C8 C 0.19657(14) 1.0139(5) 0.58951(10) 0.0424(5) Uani 1 1 d .
C9 C 0.11171(16) 1.1140(5) 0.60180(11) 0.0510(6) Uani 1 1 d .
H9 H 0.0553 1.0466 0.5754 0.061 Uiso 1 1 calc R
C10 C 0.11297(16) 1.3158(6) 0.65401(12) 0.0556(6) Uani 1 1 d .
H10 H 0.0573 1.3875 0.6637 0.067 Uiso 1 1 calc R
C11 C 0.19801(17) 1.4098(5) 0.69159(11) 0.0543(6) Uani 1 1 d .
H11 H 0.2002 1.5446 0.7273 0.065 Uiso 1 1 calc R
C12 C 0.28054(15) 1.3029(5) 0.67609(10) 0.0464(5) Uani 1 1 d .
C13 C 0.37506(16) 1.4038(6) 0.71425(12) 0.0662(7) Uani 1 1 d .
H13A H 0.4128 1.2250 0.7291 0.099 Uiso 1 1 calc R
H13B H 0.3679 1.5239 0.7523 0.099 Uiso 1 1 calc R
H13C H 0.4050 1.5270 0.6858 0.099 Uiso 1 1 calc R

loop_
_atom_site_aniso_label
_atom_site_aniso_U_11
_atom_site_aniso_U_22
_atom_site_aniso_U_33
_atom_site_aniso_U_23
_atom_site_aniso_U_13
_atom_site_aniso_U_12
Cl1 0.0483(4) 0.0947(5) 0.0521(3) -0.0131(3) -0.0016(3) -0.0126(3)
Cl2 0.0464(4) 0.0890(5) 0.0809(5) -0.0143(4) 0.0179(3) 0.0071(3)
N1 0.0432(11) 0.0449(11) 0.0447(10) 0.0029(8) 0.0068(8) 0.0019(8)
N2 0.0418(11) 0.0476(12) 0.0450(10) 0.0025(9) 0.0076(8) 0.0016(9)
O1 0.0367(8) 0.0757(13) 0.0549(10) -0.0079(8) 0.0046(7) 0.0017(8)
C1 0.0375(11) 0.0399(13) 0.0401(11) 0.0042(9) 0.0052(8) -0.0035(10)
C2 0.0357(12) 0.0481(14) 0.0432(11) 0.0069(10) 0.0060(9) -0.0017(10)
C3 0.0410(12) 0.0518(14) 0.0385(11) 0.0033(10) 0.0019(9) -0.0089(11)
C4 0.0490(14) 0.0529(15) 0.0435(12) 0.0014(11) 0.0104(10) -0.0013(11)
C5 0.0380(12) 0.0540(15) 0.0531(13) 0.0018(11) 0.0129(10) -0.0014(11)
C6 0.0369(12) 0.0523(15) 0.0485(12) 0.0000(11) 0.0006(9) -0.0037(11)
C7 0.0383(12) 0.0466(14) 0.0433(12) 0.0069(10) 0.0053(9) -0.0030(10)
C8 0.0390(12) 0.0423(13) 0.0455(12) 0.0064(10) 0.0082(9) 0.0017(10)
C9 0.0405(13) 0.0533(15) 0.0579(14) 0.0023(12) 0.0077(10) 0.0001(11)
C10 0.0472(14) 0.0593(17) 0.0634(15) 0.0025(13) 0.0186(11) 0.0075(12)
C11 0.0623(16) 0.0536(16) 0.0497(13) -0.0030(11) 0.0180(12) 0.0017(13)
C12 0.0496(14) 0.0474(14) 0.0420(12) 0.0035(10) 0.0091(10) -0.0007(11)
C13 0.0561(16) 0.0781(19) 0.0603(15) -0.0139(14) 0.0032(12) -0.0024(14)

loop_
_atom_type_symbol
_atom_type_description
_atom_type_scat_dispersion_real
_atom_type_scat_dispersion_imag
_atom_type_scat_source
C C 0.0033 0.0016 'International Tables Vol C Tables 4.2.6.8 and 6.1.1.4'
H H 0.0000 0.0000 'International Tables Vol C Tables 4.2.6.8 and 6.1.1.4'
N N 0.0061 0.0033 'International Tables Vol C Tables 4.2.6.8 and 6.1.1.4'
O O 0.0106 0.0060 'International Tables Vol C Tables 4.2.6.8 and 6.1.1.4'
Cl Cl 0.1484 0.1585 'International Tables Vol C Tables 4.2.6.8 and 6.1.1.4'

loop_
_geom_angle_atom_site_label_1
_geom_angle_atom_site_label_2
_geom_angle_atom_site_label_3
_geom_angle
C7 N1 C8 119.96(18)
C8 N2 C12 117.71(18)
C2 O1 H1 109.5
C6 C1 C2 119.94(19)
C6 C1 C7 119.38(19)
C2 C1 C7 120.66(19)
O1 C2 C3 120.11(18)
O1 C2 C1 122.07(19)
C3 C2 C1 117.83(19)
C4 C3 C2 121.91(19)
C4 C3 Cl1 119.62(17)
C2 C3 Cl1 118.47(17)
C3 C4 C5 119.2(2)
C3 C4 H4 120.4
C5 C4 H4 120.4
C6 C5 C4 120.9(2)
C6 C5 Cl2 120.05(17)
C4 C5 Cl2 119.09(18)
C5 C6 C1 120.23(19)
C5 C6 H6 119.9
C1 C6 H6 119.9
N1 C7 C1 121.58(19)
N1 C7 H7 119.2
C1 C7 H7 119.2
N2 C8 C9 123.7(2)
N2 C8 N1 118.47(18)
C9 C8 N1 117.87(19)
C10 C9 C8 118.3(2)
C10 C9 H9 120.9
C8 C9 H9 120.9
C9 C10 C11 118.9(2)
C9 C10 H10 120.6
C11 C10 H10 120.6
C10 C11 C12 119.9(2)
C10 C11 H11 120.0
C12 C11 H11 120.0
N2 C12 C11 121.6(2)
N2 C12 C13 116.2(2)
C11 C12 C13 122.2(2)
C12 C13 H13A 109.5
C12 C13 H13B 109.5
H13A C13 H13B 109.5
C12 C13 H13C 109.5
H13A C13 H13C 109.5
H13B C13 H13C 109.5

loop_
_geom_bond_atom_site_label_1
_geom_bond_atom_site_label_2
_geom_bond_distance
Cl1 C3 1.730(2)
Cl2 C5 1.748(2)
N1 C7 1.285(2)
N1 C8 1.422(3)
N2 C8 1.339(2)
N2 C12 1.346(3)
O1 C2 1.331(2)
O1 H1 0.8200
C1 C6 1.399(3)
C1 C2 1.414(3)
C1 C7 1.443(3)
C2 C3 1.401(3)
C3 C4 1.377(3)
C4 C5 1.391(3)
C4 H4 0.9300
C5 C6 1.372(3)
C6 H6 0.9300
C7 H7 0.9300
C8 C9 1.385(3)
C9 C10 1.376(3)
C9 H9 0.9300
C10 C11 1.376(3)
C10 H10 0.9300
C11 C12 1.388(3)
C11 H11 0.9300
C12 C13 1.499(3)
C13 H13A 0.9600
C13 H13B 0.9600
C13 H13C 0.9600

loop_
_geom_hbond_atom_site_label_D
_geom_hbond_atom_site_label_H
_geom_hbond_atom_site_label_A
_geom_hbond_distance_DH
_geom_hbond_distance_HA
_geom_hbond_distance_DA
_geom_hbond_angle_DHA
O1 H1 N1 0.82 1.85 2.583(2) 147.5
